data_7039824
loop_
_publ_author_name
'Wedlock, Louise E.'
'Barnard, Peter J.'
'Filipovska, Aleksandra'
'Skelton, Brian W.'
'Berners-Price, Susan J'
'Baker, Murray V.'

_publ_section_title
;
 Dinuclear Au(i) N-heterocyclic carbene complexes derived from
 unsymmetrical azolium cyclophane salts: potential probes for live cell
 imaging applications.
;
_journal_issue 30
_journal_name_full 'Dalton transactions (Cambridge, England : 2003)'
_journal_page_first 12221
_journal_page_last 12236
_journal_paper_doi 10.1039/c6dt01409g
_journal_volume 45
_journal_year 2016
_chemical_formula_moiety 'C25 H24 N4, C2 H6 O, 2(Br)'
_chemical_formula_sum 'C27 H30 Br2 N4 O'
_chemical_formula_weight 586.37
_chemical_name_systematic
;
 ?
;
_space_group_IT_number 14
_symmetry_cell_setting monoclinic
_symmetry_space_group_name_Hall '-P 2ybc'
_symmetry_space_group_name_H-M 'P 1 21/c 1'
_atom_sites_solution_hydrogens geom
_atom_sites_solution_primary direct
_atom_sites_solution_secondary difmap
_audit_creation_date 2010-05-12T10:01:45-00:00
_audit_creation_method 'WinGX routine CIF_UPDATE'
_audit_update_record
;
2015-10-21 deposited with the CCDC.
2016-07-04 downloaded from the CCDC.
;
_cell_angle_alpha 90
_cell_angle_beta 90.175(17)
_cell_angle_gamma 90
_cell_formula_units_Z 4
_cell_length_a 9.578(2)
_cell_length_b 22.0948(17)
_cell_length_c 13.560(2)
_cell_measurement_reflns_used 19051
_cell_measurement_temperature 150(2)
_cell_measurement_theta_max 31.8664
_cell_measurement_theta_min 2.5977
_cell_volume 2869.6(8)
_computing_cell_refinement
;
CrysAlisPro, Agilent Technologies,
Version 1.171.37.31 (release 14-01-2014 CrysAlis171 .NET)
(compiled Jan 14 2014,18:38:05)
;
_computing_data_collection
;
CrysAlisPro, Agilent Technologies,
Version 1.171.37.31 (release 14-01-2014 CrysAlis171 .NET)
(compiled Jan 14 2014,18:38:05)
;
_computing_data_reduction
;
CrysAlisPro, Agilent Technologies,
Version 1.171.37.31 (release 14-01-2014 CrysAlis171 .NET)
(compiled Jan 14 2014,18:38:05)
;
_computing_molecular_graphics 'Diamond (Brandenburg, K., (1999)'
_computing_publication_material 'WinGX Farrugia, L. J. (1999)'
_computing_structure_refinement 'SHELXL-97 (Sheldrick, 1997)'
_computing_structure_solution 'SIR92 (Altomare et al., 1994)'
_diffrn_ambient_temperature 150(2)
_diffrn_detector_area_resol_mean 16.0009
_diffrn_measured_fraction_theta_full 0.999
_diffrn_measured_fraction_theta_max 0.999
_diffrn_measurement_device_type
;
 Oxford Diffraction Xcalibur diffractometer

;
_diffrn_measurement_method '\w scans'
_diffrn_radiation_monochromator graphite
_diffrn_radiation_type MoK\a
_diffrn_radiation_wavelength 0.71073
_diffrn_reflns_av_R_equivalents 0.055
_diffrn_reflns_av_unetI/netI 0.049
_diffrn_reflns_limit_h_max 12
_diffrn_reflns_limit_h_min -12
_diffrn_reflns_limit_k_max 28
_diffrn_reflns_limit_k_min -28
_diffrn_reflns_limit_l_max 17
_diffrn_reflns_limit_l_min -17
_diffrn_reflns_number 51143
_diffrn_reflns_theta_full 27.5
_diffrn_reflns_theta_max 27.5
_diffrn_reflns_theta_min 2.6
_exptl_absorpt_coefficient_mu 2.849
_exptl_absorpt_correction_T_max 1
_exptl_absorpt_correction_T_min 0.5136
_exptl_absorpt_correction_type multi-scan
_exptl_absorpt_process_details
;
         CrysAlis RED, Oxford Diffraction Ltd.,
        Empirical absorption correction using spherical harmonics,
 implemented in SCALE3 ABSPACK scaling algorithm.

;
_exptl_crystal_colour colourless
_exptl_crystal_density_diffrn 1.357
_exptl_crystal_density_method 'not measured'
_exptl_crystal_description needle
_exptl_crystal_F_000 1192
_exptl_crystal_size_max 0.55
_exptl_crystal_size_mid 0.1
_exptl_crystal_size_min 0.08
_refine_diff_density_max 1.353
_refine_diff_density_min -1.071
_refine_diff_density_rms 0.145
_refine_ls_extinction_method none
_refine_ls_goodness_of_fit_ref 1.051
_refine_ls_hydrogen_treatment constr
_refine_ls_matrix_type full
_refine_ls_number_parameters 346
_refine_ls_number_reflns 6588
_refine_ls_number_restraints 289
_refine_ls_restrained_S_all 1.039
_refine_ls_R_factor_all 0.1052
_refine_ls_R_factor_gt 0.0804
_refine_ls_shift/su_max 0.004
_refine_ls_shift/su_mean 0
_refine_ls_structure_factor_coef Fsqd
_refine_ls_weighting_details 'calc w=1/[\s^2^(Fo^2^)+(0.1483P)^2^+5.5620P] where P=(Fo^2^+2Fc^2^)/3'
_refine_ls_weighting_scheme calc
_refine_ls_wR_factor_gt 0.228
_refine_ls_wR_factor_ref 0.2403
_reflns_number_gt 4907
_reflns_number_total 6588
_reflns_threshold_expression I>2\s(I)
_cod_data_source_file c6dt01409g3.cif
_cod_data_source_block lw12a
_cod_depositor_comments 'Adding full bibliography for 7039821--7039830.cif.'
_cod_original_sg_symbol_Hall -p_2ybc
_cod_database_code 7039824
_diffrn_reflns_twin_matrix
;
-1.00  0.00  0.00 0.00 -1.00  0.00 0.00  0.00 1.00 
;
_refine_ls_twin_fraction 0.47

loop_
_symmetry_equiv_pos_as_xyz
'x, y, z'
'-x, y+1/2, -z+1/2'
'-x, -y, -z'
'x, -y-1/2, z-1/2'

loop_
_atom_site_label
_atom_site_type_symbol
_atom_site_fract_x
_atom_site_fract_y
_atom_site_fract_z
_atom_site_U_iso_or_equiv
_atom_site_adp_type
_atom_site_occupancy
_atom_site_symmetry_multiplicity
_atom_site_calc_flag
_atom_site_refinement_flags
_atom_site_disorder_assembly
_atom_site_disorder_group
C0 C 0.2057(11) 0.1745(4) 0.6185(8) 0.064(3) Uani 1 1 d . . .
H0A H 0.2085 0.2184 0.6041 0.077 Uiso 1 1 calc R . .
H0B H 0.1073 0.1638 0.6323 0.077 Uiso 1 1 calc R . .
C1 C 0.2912(11) 0.1631(4) 0.7124(7) 0.054(3) Uani 1 1 d . . .
H1A H 0.2393 0.1784 0.7703 0.065 Uiso 1 1 calc R . .
H1B H 0.3053 0.119 0.7211 0.065 Uiso 1 1 calc R . .
N21 N 0.4219(9) 0.1921(3) 0.7072(4) 0.0454(16) Uani 1 1 d U . .
C22 C 0.5435(11) 0.1625(3) 0.6938(5) 0.0474(19) Uani 1 1 d U . .
H22 H 0.5515 0.1197 0.6892 0.057 Uiso 1 1 calc R . .
N23 N 0.6483(8) 0.1995(3) 0.6881(5) 0.0438(16) Uani 1 1 d U . .
C23A C 0.5965(9) 0.2577(3) 0.7019(5) 0.0373(15) Uani 1 1 d U . .
C24 C 0.6702(11) 0.3132(4) 0.7024(7) 0.0488(19) Uani 1 1 d U . .
H24 H 0.7678 0.3153 0.6908 0.059 Uiso 1 1 calc R . .
C25 C 0.5921(10) 0.3631(3) 0.7206(5) 0.0406(17) Uani 1 1 d U . .
H25 H 0.6369 0.4014 0.7247 0.049 Uiso 1 1 calc R . .
C26 C 0.4496(10) 0.3599(3) 0.7333(5) 0.0416(17) Uani 1 1 d U . .
H26 H 0.3996 0.3963 0.7449 0.05 Uiso 1 1 calc R . .
C27 C 0.3759(11) 0.3059(4) 0.7299(6) 0.0461(19) Uani 1 1 d U . .
H27 H 0.2775 0.3046 0.7387 0.055 Uiso 1 1 calc R . .
C27A C 0.4537(9) 0.2540(3) 0.7130(5) 0.0340(15) Uani 1 1 d U . .
C2 C 0.8020(10) 0.1847(4) 0.6617(9) 0.061(3) Uani 1 1 d . . .
H2A H 0.8272 0.2071 0.6011 0.073 Uiso 1 1 calc R . .
H2B H 0.8632 0.1995 0.7155 0.073 Uiso 1 1 calc R . .
C31 C 0.8014(10) 0.0891(4) 0.5556(7) 0.0471(19) Uani 1 1 d U . .
C32 C 0.8298(11) 0.1202(4) 0.6460(7) 0.058(2) Uani 1 1 d U . .
C33 C 0.8759(13) 0.0870(5) 0.7268(8) 0.064(2) Uani 1 1 d U . .
H33 H 0.8896 0.1066 0.7884 0.076 Uiso 1 1 calc R . .
C34 C 0.9026(15) 0.0248(5) 0.7184(9) 0.077(3) Uani 1 1 d U . .
H34 H 0.9379 0.003 0.7734 0.092 Uiso 1 1 calc R . .
C35 C 0.8779(14) -0.0043(5) 0.6319(7) 0.074(3) Uani 1 1 d DU . .
H35 H 0.8915 -0.0468 0.6274 0.088 Uiso 1 1 calc R . .
C36 C 0.8333(11) 0.0276(4) 0.5510(7) 0.055(2) Uani 1 1 d DU . .
H36 H 0.8239 0.0071 0.4898 0.065 Uiso 1 1 calc R . .
C3 C 0.7574(9) 0.1236(4) 0.4636(8) 0.051(2) Uani 1 1 d . . .
H3A H 0.827 0.1556 0.4503 0.061 Uiso 1 1 calc R . .
H3B H 0.7575 0.0955 0.4068 0.061 Uiso 1 1 calc R . .
N41 N 0.6203(7) 0.1511(3) 0.4714(5) 0.0314(13) Uani 1 1 d U . .
C42 C 0.5035(7) 0.1200(3) 0.4885(4) 0.0261(13) Uani 1 1 d U . .
H42 H 0.4997 0.0774 0.4983 0.031 Uiso 1 1 calc R . .
N43 N 0.3917(6) 0.1569(2) 0.4898(4) 0.0283(12) Uani 1 1 d U . .
C43A C 0.4385(8) 0.2159(3) 0.4729(5) 0.0289(13) Uani 1 1 d U . .
C44 C 0.3661(10) 0.2714(3) 0.4675(6) 0.0405(17) Uani 1 1 d U . .
H44 H 0.2678 0.2744 0.4748 0.049 Uiso 1 1 calc R . .
C45 C 0.4527(9) 0.3223(3) 0.4503(5) 0.0413(17) Uani 1 1 d DU . .
H45 H 0.4106 0.3612 0.4467 0.05 Uiso 1 1 calc RD . .
C46 C 0.5981(8) 0.3178(3) 0.4382(6) 0.0414(17) Uani 1 1 d DU . .
H46 H 0.6512 0.3535 0.4274 0.05 Uiso 1 1 calc R . .
C47 C 0.6646(9) 0.2629(3) 0.4418(7) 0.0434(18) Uani 1 1 d DU . .
H47 H 0.7624 0.2598 0.4313 0.052 Uiso 1 1 calc R . .
C47A C 0.5848(9) 0.2122(3) 0.4612(5) 0.0299(13) Uani 1 1 d U . .
C4 C 0.2520(8) 0.1396(4) 0.5231(8) 0.050(2) Uani 1 1 d . . .
H4A H 0.2507 0.0956 0.5366 0.06 Uiso 1 1 calc R . .
H4B H 0.184 0.1478 0.4696 0.06 Uiso 1 1 calc R . .
O101 O 0.588(2) 0.0414(7) 0.8798(11) 0.087(5) Uani 0.5 1 d PDU . .
C102 C 0.633(4) -0.0049(12) 0.942(2) 0.096(6) Uani 0.5 1 d PDU . .
H10A H 0.7364 -0.0042 0.9466 0.115 Uiso 0.5 1 calc PR . .
H10B H 0.6051 -0.0445 0.9141 0.115 Uiso 0.5 1 calc PR . .
C103 C 0.571(4) 0.0019(13) 1.0461(19) 0.109(7) Uani 0.5 1 d PDU . .
H10C H 0.5826 0.0437 1.0686 0.164 Uiso 0.5 1 calc PR . .
H10D H 0.6191 -0.0255 1.0916 0.164 Uiso 0.5 1 calc PR . .
H10E H 0.4713 -0.0082 1.0441 0.164 Uiso 0.5 1 calc PR . .
O201 O 0.021(3) 0.3537(13) 0.562(2) 0.154(8) Uani 0.5 1 d PDU . .
C202 C 0.100(5) 0.397(2) 0.534(4) 0.170(12) Uani 0.5 1 d PDU . .
H20A H 0.0435 0.4346 0.5295 0.204 Uiso 0.5 1 calc PR . .
H20B H 0.1348 0.3879 0.4672 0.204 Uiso 0.5 1 calc PR . .
C203 C 0.224(5) 0.410(2) 0.599(4) 0.185(14) Uani 0.5 1 d PDU . .
H20C H 0.1934 0.4128 0.668 0.278 Uiso 0.5 1 calc PR . .
H20D H 0.267 0.4484 0.5795 0.278 Uiso 0.5 1 calc PR . .
H20E H 0.2922 0.3773 0.5927 0.278 Uiso 0.5 1 calc PRD . .
Br1 Br 0.01982(12) 0.22774(5) 0.34567(9) 0.0706(4) Uani 1 1 d . . .
Br2 Br 0.43590(13) 0.00944(3) 0.66098(8) 0.0426(3) Uani 0.806(3) 1 d P A 1
Br2' Br 0.5967(6) 0.00792(15) 0.6569(3) 0.0480(16) Uani 0.194(3) 1 d P A 2

loop_
_atom_site_aniso_label
_atom_site_aniso_U_11
_atom_site_aniso_U_22
_atom_site_aniso_U_33
_atom_site_aniso_U_23
_atom_site_aniso_U_13
_atom_site_aniso_U_12
C0 0.062(6) 0.039(5) 0.091(8) 0.028(5) 0.043(6) 0.009(4)
C1 0.087(7) 0.028(4) 0.048(5) -0.001(4) 0.029(5) -0.010(4)
N21 0.083(4) 0.024(3) 0.029(3) -0.006(2) 0.025(3) -0.021(3)
C22 0.097(6) 0.021(3) 0.024(3) -0.002(2) 0.008(4) 0.007(3)
N23 0.074(4) 0.025(3) 0.033(3) -0.012(2) -0.015(3) 0.010(3)
C23A 0.060(4) 0.024(3) 0.027(3) -0.009(3) -0.007(3) 0.001(3)
C24 0.065(5) 0.034(4) 0.048(4) -0.018(3) -0.005(4) -0.007(3)
C25 0.068(5) 0.024(3) 0.030(3) -0.006(3) -0.008(3) -0.007(3)
C26 0.079(5) 0.021(3) 0.025(3) -0.007(2) -0.002(3) 0.018(3)
C27 0.064(5) 0.038(4) 0.036(4) -0.015(3) 0.014(4) 0.001(3)
C27A 0.059(4) 0.021(3) 0.022(3) -0.005(2) 0.007(3) -0.004(3)
C2 0.057(6) 0.058(5) 0.068(6) -0.016(5) -0.026(6) 0.011(4)
C31 0.056(5) 0.036(4) 0.049(4) -0.001(3) 0.001(4) 0.006(4)
C32 0.073(6) 0.048(4) 0.053(5) -0.005(4) 0.007(4) -0.001(4)
C33 0.077(7) 0.061(5) 0.052(4) -0.004(4) 0.002(4) 0.005(5)
C34 0.098(8) 0.070(5) 0.063(5) 0.006(5) 0.002(6) 0.028(6)
C35 0.104(8) 0.049(5) 0.069(6) 0.009(4) 0.004(5) 0.024(5)
C36 0.063(6) 0.041(4) 0.060(5) 0.002(4) 0.007(4) 0.006(4)
C3 0.042(5) 0.046(5) 0.065(6) 0.022(4) 0.007(4) -0.005(4)
N41 0.036(3) 0.020(3) 0.038(3) 0.005(2) 0.008(3) -0.001(2)
C42 0.037(4) 0.019(3) 0.022(3) -0.004(2) 0.008(3) -0.001(2)
N43 0.029(3) 0.022(2) 0.033(3) 0.003(2) 0.001(2) -0.003(2)
C43A 0.045(4) 0.018(2) 0.023(3) 0.001(2) 0.003(3) 0.002(3)
C44 0.052(4) 0.027(3) 0.043(4) 0.010(3) 0.011(4) 0.010(3)
C45 0.081(5) 0.016(3) 0.027(3) -0.002(2) 0.004(4) 0.005(3)
C46 0.067(5) 0.025(3) 0.032(3) -0.001(3) -0.006(3) -0.016(3)
C47 0.045(4) 0.032(3) 0.054(4) 0.005(3) -0.004(4) -0.012(3)
C47A 0.050(4) 0.017(2) 0.023(3) 0.004(2) 0.005(3) 0.000(3)
C4 0.027(4) 0.038(4) 0.084(6) 0.020(4) 0.012(4) 0.004(3)
O101 0.118(12) 0.064(7) 0.079(8) -0.039(6) 0.024(8) 0.014(8)
C102 0.103(10) 0.080(9) 0.103(9) -0.008(7) -0.008(8) -0.019(8)
C103 0.123(11) 0.095(10) 0.110(8) -0.008(7) 0.000(8) -0.009(8)
O201 0.102(12) 0.167(14) 0.194(16) 0.027(13) 0.036(12) 0.038(10)
C202 0.169(14) 0.165(14) 0.175(14) 0.004(9) 0.009(9) 0.000(9)
C203 0.182(18) 0.17(2) 0.20(2) 0.015(16) -0.003(14) -0.004(15)
Br1 0.0439(5) 0.0970(8) 0.0707(6) 0.0454(6) -0.0013(5) -0.0053(5)
Br2 0.0796(8) 0.0151(3) 0.0331(4) 0.0034(3) 0.0094(5) 0.0003(4)
Br2' 0.099(4) 0.0152(16) 0.030(2) 0.0042(14) -0.005(2) 0.0016(18)

loop_
_atom_type_symbol
_atom_type_description
_atom_type_scat_dispersion_real
_atom_type_scat_dispersion_imag
_atom_type_scat_source
C C 0.0033 0.0016 'International Tables Vol C Tables 4.2.6.8 and 6.1.1.4'
H H 0 0 'International Tables Vol C Tables 4.2.6.8 and 6.1.1.4'
N N 0.0061 0.0033 'International Tables Vol C Tables 4.2.6.8 and 6.1.1.4'
O O 0.0106 0.006 'International Tables Vol C Tables 4.2.6.8 and 6.1.1.4'
Br Br -0.2901 2.4595 'International Tables Vol C Tables 4.2.6.8 and 6.1.1.4'

loop_
_geom_angle_atom_site_label_1
_geom_angle_atom_site_label_2
_geom_angle_atom_site_label_3
_geom_angle
C1 C0 C4 116.8(7)
C1 C0 H0A 108.1
C4 C0 H0A 108.1
C1 C0 H0B 108.1
C4 C0 H0B 108.1
H0A C0 H0B 107.3
N21 C1 C0 110.8(7)
N21 C1 H1A 109.5
C0 C1 H1A 109.5
N21 C1 H1B 109.5
C0 C1 H1B 109.5
H1A C1 H1B 108.1
C22 N21 C27A 107.0(7)
C22 N21 C1 123.6(7)
C27A N21 C1 129.3(8)
N23 C22 N21 111.8(6)
N23 C22 H22 124.1
N21 C22 H22 124.1
C22 N23 C23A 107.4(7)
C22 N23 C2 127.9(7)
C23A N23 C2 124.5(7)
C27A C23A N23 108.3(7)
C27A C23A C24 123.1(8)
N23 C23A C24 128.6(8)
C25 C24 C23A 115.5(9)
C25 C24 H24 122.2
C23A C24 H24 122.2
C24 C25 C26 121.8(8)
C24 C25 H25 119.1
C26 C25 H25 119.1
C25 C26 C27 123.0(7)
C25 C26 H26 118.5
C27 C26 H26 118.5
C26 C27 C27A 116.3(9)
C26 C27 H27 121.8
C27A C27 H27 121.8
C23A C27A C27 120.2(7)
C23A C27A N21 105.5(7)
C27 C27A N21 134.3(8)
C32 C2 N23 114.4(8)
C32 C2 H2A 108.7
N23 C2 H2A 108.7
C32 C2 H2B 108.7
N23 C2 H2B 108.7
H2A C2 H2B 107.6
C36 C31 C32 117.8(8)
C36 C31 C3 120.8(8)
C32 C31 C3 120.8(8)
C33 C32 C31 118.7(9)
C33 C32 C2 117.2(9)
C31 C32 C2 123.9(9)
C32 C33 C34 120.8(10)
C32 C33 H33 119.6
C34 C33 H33 119.6
C35 C34 C33 120.2(10)
C35 C34 H34 119.9
C33 C34 H34 119.9
C34 C35 C36 120.0(10)
C34 C35 H35 120
C36 C35 H35 120
C35 C36 C31 122.2(9)
C35 C36 H36 118.9
C31 C36 H36 118.9
N41 C3 C31 113.6(7)
N41 C3 H3A 108.8
C31 C3 H3A 108.8
N41 C3 H3B 108.8
C31 C3 H3B 108.8
H3A C3 H3B 107.7
C42 N41 C47A 108.1(6)
C42 N41 C3 123.7(6)
C47A N41 C3 128.2(6)
N41 C42 N43 110.9(5)
N41 C42 H42 124.6
N43 C42 H42 124.6
C42 N43 C43A 107.9(6)
C42 N43 C4 125.0(6)
C43A N43 C4 126.0(6)
N43 C43A C44 131.4(7)
N43 C43A C47A 106.4(6)
C44 C43A C47A 122.2(7)
C43A C44 C45 114.3(8)
C43A C44 H44 122.9
C45 C44 H44 122.9
C46 C45 C44 122.9(7)
C46 C45 H45 118.5
C44 C45 H45 118.5
C47 C46 C45 121.2(7)
C47 C46 H46 119.4
C45 C46 H46 119.4
C46 C47 C47A 117.8(8)
C46 C47 H47 121.1
C47A C47 H47 121.1
C47 C47A N41 131.8(7)
C47 C47A C43A 121.5(6)
N41 C47A C43A 106.6(6)
N43 C4 C0 112.7(8)
N43 C4 H4A 109
C0 C4 H4A 109
N43 C4 H4B 109
C0 C4 H4B 109
H4A C4 H4B 107.8
O101 C102 C103 111(2)
O101 C102 H10A 109.4
C103 C102 H10A 109.4
O101 C102 H10B 109.4
C103 C102 H10B 109.4
H10A C102 H10B 108
C102 C103 H10C 109.5
C102 C103 H10D 109.5
H10C C103 H10D 109.5
C102 C103 H10E 109.5
H10C C103 H10E 109.5
H10D C103 H10E 109.5
O201 C202 C203 116(3)
O201 C202 H20A 108.3
C203 C202 H20A 108.3
O201 C202 H20B 108.3
C203 C202 H20B 108.4
H20A C202 H20B 107.4
C202 C203 H20C 109.5
C202 C203 H20D 109.5
H20C C203 H20D 109.5
C202 C203 H20E 109.5
H20C C203 H20E 109.5
H20D C203 H20E 109.5

loop_
_geom_bond_atom_site_label_1
_geom_bond_atom_site_label_2
_geom_bond_distance
C0 C1 1.533(15)
C0 C4 1.571(14)
C0 H0A 0.99
C0 H0B 0.99
C1 N21 1.408(12)
C1 H1A 0.99
C1 H1B 0.99
N21 C22 1.348(12)
N21 C27A 1.403(9)
C22 N23 1.298(12)
C22 H22 0.95
N23 C23A 1.390(9)
N23 C2 1.551(13)
C23A C27A 1.379(12)
C23A C24 1.415(11)
C24 C25 1.357(12)
C24 H24 0.95
C25 C26 1.378(13)
C25 H25 0.95
C26 C27 1.387(12)
C26 H26 0.95
C27 C27A 1.388(11)
C27 H27 0.95
C2 C32 1.464(12)
C2 H2A 0.99
C2 H2B 0.99
C31 C36 1.394(12)
C31 C32 1.431(13)
C31 C3 1.520(12)
C32 C33 1.390(14)
C33 C34 1.403(15)
C33 H33 0.95
C34 C35 1.358(16)
C34 H34 0.95
C35 C36 1.371(8)
C35 H35 0.95
C36 H36 0.95
C3 N41 1.451(11)
C3 H3A 0.99
C3 H3B 0.99
N41 C42 1.335(9)
N41 C47A 1.398(8)
C42 N43 1.346(9)
C42 H42 0.95
N43 C43A 1.398(8)
N43 C4 1.464(10)
C43A C44 1.410(10)
C43A C47A 1.413(11)
C44 C45 1.417(11)
C44 H44 0.95
C45 C46 1.406(8)
C45 H45 0.95
C46 C47 1.371(8)
C46 H46 0.95
C47 C47A 1.382(10)
C47 H47 0.95
C4 H4A 0.99
C4 H4B 0.99
O101 C102 1.40(3)
C102 C103 1.54(3)
C102 H10A 0.99
C102 H10B 0.99
C103 H10C 0.98
C103 H10D 0.98
C103 H10E 0.98
O201 C202 1.29(3)
C202 C203 1.50(3)
C202 H20A 0.99
C202 H20B 0.99
C203 H20C 0.98
C203 H20D 0.98
C203 H20E 0.98

loop_
_geom_hbond_atom_site_label_D
_geom_hbond_atom_site_label_H
_geom_hbond_atom_site_label_A
_geom_hbond_distance_DH
_geom_hbond_distance_HA
_geom_hbond_distance_DA
_geom_hbond_angle_DHA
C22 H22 Br2 0.95 2.7 3.563(7) 150.8
C42 H42 Br2 0.95 2.74 3.444(6) 131.6
C22 H22 Br2' 0.95 2.55 3.489(8) 171.9
C42 H42 Br2' 0.95 2.8 3.483(7) 129.7
